data_1548923
loop_
_publ_author_name
'Settineri, Nicholas S.'
'Arnold, John'

_publ_section_title
;
 Insertion, protonolysis and photolysis reactivity of a thorium monoalkyl
 amidinate complex.
;
_journal_issue 10
_journal_name_full 'Chemical science'
_journal_page_first 2831
_journal_page_last 2841
_journal_paper_doi 10.1039/c7sc05328b
_journal_volume 9
_journal_year 2018
_chemical_formula_sum 'C34 H67 N7 Si Th'
_chemical_formula_weight 834.07
_chemical_name_systematic Th(ptolylNSiMe3)(BIMA)3
_space_group_crystal_system monoclinic
_space_group_IT_number 14
_space_group_name_Hall '-P 2yn'
_space_group_name_H-M_alt 'P 1 21/n 1'
_symmetry_space_group_name_Hall '-P 2yn'
_symmetry_space_group_name_H-M 'P 1 21/n 1'
_atom_sites_solution_hydrogens geom
_atom_sites_solution_primary iterative
_atom_sites_solution_secondary difmap
_audit_creation_method SHELXL-2014/7
_audit_update_record
;
2017-12-14 deposited with the CCDC.
2018-02-16 downloaded from the CCDC.
;
_cell_angle_alpha 90
_cell_angle_beta 90.033(3)
_cell_angle_gamma 90
_cell_formula_units_Z 4
_cell_length_a 12.6373(9)
_cell_length_b 17.8743(14)
_cell_length_c 17.1544(13)
_cell_measurement_reflns_used 9769
_cell_measurement_temperature 100(2)
_cell_measurement_theta_max 26.41
_cell_measurement_theta_min 2.28
_cell_volume 3874.9(5)
_computing_cell_refinement 'Bruker SAINT'
_computing_data_collection 'Bruker APEX2'
_computing_data_reduction 'Bruker SAINT'
_computing_molecular_graphics Mercury
_computing_publication_material WinGX
_computing_structure_refinement 'SHELXL-2014/7 (Sheldrick, 2014)'
_computing_structure_solution 'SHELXT (Sheldrick 2014)'
_diffrn_ambient_temperature 100(2)
_diffrn_detector_area_resol_mean 8.366
_diffrn_measured_fraction_theta_full 0.993
_diffrn_measured_fraction_theta_max 0.993
_diffrn_measurement_device_type 'Bruker APEX-II CCD'
_diffrn_measurement_method 'phi and omega scans'
_diffrn_radiation_type MoK\a
_diffrn_radiation_wavelength 0.71073
_diffrn_reflns_av_R_equivalents 0.0315
_diffrn_reflns_av_unetI/netI 0.0106
_diffrn_reflns_Laue_measured_fraction_full 0.993
_diffrn_reflns_Laue_measured_fraction_max 0.993
_diffrn_reflns_limit_h_max 15
_diffrn_reflns_limit_h_min -15
_diffrn_reflns_limit_k_max 22
_diffrn_reflns_limit_k_min -22
_diffrn_reflns_limit_l_max 21
_diffrn_reflns_limit_l_min -21
_diffrn_reflns_number 176871
_diffrn_reflns_point_group_measured_fraction_full 0.993
_diffrn_reflns_point_group_measured_fraction_max 0.993
_diffrn_reflns_theta_full 26.440
_diffrn_reflns_theta_max 26.440
_diffrn_reflns_theta_min 1.645
_diffrn_source 'microfocus sealed tube'
_exptl_absorpt_coefficient_mu 3.910
_exptl_absorpt_correction_T_max 0.563
_exptl_absorpt_correction_T_min 0.414
_exptl_absorpt_correction_type multi-scan
_exptl_absorpt_process_details SADABS
_exptl_crystal_colour Colorless
_exptl_crystal_density_diffrn 1.430
_exptl_crystal_description Block
_exptl_crystal_F_000 1696
_exptl_crystal_size_max 0.250
_exptl_crystal_size_mid 0.220
_exptl_crystal_size_min 0.100
_refine_diff_density_max 1.145
_refine_diff_density_min -0.484
_refine_diff_density_rms 0.061
_refine_ls_extinction_method none
_refine_ls_goodness_of_fit_ref 1.062
_refine_ls_hydrogen_treatment constr
_refine_ls_matrix_type full
_refine_ls_number_parameters 407
_refine_ls_number_reflns 7927
_refine_ls_number_restraints 0
_refine_ls_restrained_S_all 1.062
_refine_ls_R_factor_all 0.0210
_refine_ls_R_factor_gt 0.0153
_refine_ls_shift/su_max 0.007
_refine_ls_shift/su_mean 0.000
_refine_ls_structure_factor_coef Fsqd
_refine_ls_weighting_details 'w=1/[\s^2^(Fo^2^)+(0.0083P)^2^+4.9680P] where P=(Fo^2^+2Fc^2^)/3'
_refine_ls_weighting_scheme calc
_refine_ls_wR_factor_gt 0.0309
_refine_ls_wR_factor_ref 0.0335
_reflns_Friedel_coverage 0.000
_reflns_number_gt 6616
_reflns_number_total 7927
_reflns_threshold_expression 'I > 2\s(I)'
_cod_data_source_file c7sc05328b2.cif
_cod_data_source_block Th(ptolylNSiMe3)(BIMA)3
_cod_depositor_comments 'Adding full bibliography for 1548917--1548927.cif.'
_cod_database_code 1548923
_shelx_shelxl_version_number 2014/7
_shelx_space_group_comment
;
The symmetry employed for this shelxl refinement is uniquely defined
by the following loop, which should always be used as a source of
symmetry information in preference to the above space-group names.
They are only intended as comments.
;
_shelx_estimated_absorpt_t_min 0.441
_shelx_estimated_absorpt_t_max 0.696

loop_
_space_group_symop_operation_xyz
'x, y, z'
'-x+1/2, y+1/2, -z+1/2'
'-x, -y, -z'
'x-1/2, -y-1/2, z-1/2'

loop_
_atom_site_label
_atom_site_type_symbol
_atom_site_fract_x
_atom_site_fract_y
_atom_site_fract_z
_atom_site_U_iso_or_equiv
_atom_site_adp_type
_atom_site_occupancy
_atom_site_site_symmetry_order
_atom_site_calc_flag
_atom_site_refinement_flags_posn
_atom_site_refinement_flags_adp
C1 C 0.82643(17) 0.78047(13) 0.42911(12) 0.0256(5) Uani 1 1 d . .
H1A H 0.7930 0.8251 0.4513 0.038 Uiso 1 1 calc R U
H1B H 0.8997 0.7770 0.4475 0.038 Uiso 1 1 calc R U
H1C H 0.7873 0.7359 0.4456 0.038 Uiso 1 1 calc R U
C2 C 0.82529(16) 0.78571(12) 0.34046(12) 0.0218(4) Uani 1 1 d . .
H2 H 0.8594 0.8339 0.3248 0.026 Uiso 1 1 calc R U
C3 C 0.88822(18) 0.72107(14) 0.30455(13) 0.0314(5) Uani 1 1 d . .
H3A H 0.8536 0.6735 0.3171 0.047 Uiso 1 1 calc R U
H3B H 0.9603 0.7211 0.3257 0.047 Uiso 1 1 calc R U
H3C H 0.8911 0.7273 0.2478 0.047 Uiso 1 1 calc R U
C4 C 0.69166(16) 0.81331(11) 0.24168(11) 0.0186(4) Uani 1 1 d . .
C5 C 0.77267(17) 0.85307(13) 0.19165(13) 0.0277(5) Uani 1 1 d . .
H5A H 0.8178 0.8160 0.1658 0.042 Uiso 1 1 calc R U
H5B H 0.8163 0.8856 0.2245 0.042 Uiso 1 1 calc R U
H5C H 0.7363 0.8833 0.1522 0.042 Uiso 1 1 calc R U
C6 C 0.58364(18) 0.78684(13) 0.07658(12) 0.0264(5) Uani 1 1 d . .
H6A H 0.6610 0.7852 0.0731 0.040 Uiso 1 1 calc R U
H6B H 0.5546 0.8086 0.0287 0.040 Uiso 1 1 calc R U
H6C H 0.5561 0.7360 0.0833 0.040 Uiso 1 1 calc R U
C7 C 0.55117(17) 0.83485(12) 0.14636(11) 0.0217(4) Uani 1 1 d . .
H7 H 0.5803 0.8864 0.1391 0.026 Uiso 1 1 calc R U
C8 C 0.43131(18) 0.83976(14) 0.15146(12) 0.0288(5) Uani 1 1 d . .
H8A H 0.4020 0.7897 0.1604 0.043 Uiso 1 1 calc R U
H8B H 0.4032 0.8600 0.1026 0.043 Uiso 1 1 calc R U
H8C H 0.4115 0.8727 0.1947 0.043 Uiso 1 1 calc R U
C9 C 0.6603(2) 0.95774(13) 0.41602(14) 0.0340(6) Uani 1 1 d . .
H9A H 0.6472 0.9391 0.4689 0.051 Uiso 1 1 calc R U
H9B H 0.6928 1.0074 0.4188 0.051 Uiso 1 1 calc R U
H9C H 0.7080 0.9234 0.3887 0.051 Uiso 1 1 calc R U
C10 C 0.55626(17) 0.96286(11) 0.37210(12) 0.0233(4) Uani 1 1 d . .
H10 H 0.5095 0.9994 0.3997 0.028 Uiso 1 1 calc R U
C11 C 0.57682(18) 0.99200(12) 0.28957(13) 0.0271(5) Uani 1 1 d . .
H11A H 0.6300 0.9605 0.2641 0.041 Uiso 1 1 calc R U
H11B H 0.6027 1.0436 0.2923 0.041 Uiso 1 1 calc R U
H11C H 0.5109 0.9906 0.2595 0.041 Uiso 1 1 calc R U
C12 C 0.39906(16) 0.88556(11) 0.36359(11) 0.0185(4) Uani 1 1 d . .
C13 C 0.33024(17) 0.95491(11) 0.35969(13) 0.0263(5) Uani 1 1 d . .
H13A H 0.3123 0.9711 0.4126 0.039 Uiso 1 1 calc R U
H13B H 0.2652 0.9435 0.3309 0.039 Uiso 1 1 calc R U
H13C H 0.3688 0.9950 0.3330 0.039 Uiso 1 1 calc R U
C14 C 0.20035(17) 0.80768(13) 0.27411(12) 0.0256(5) Uani 1 1 d . .
H14A H 0.2036 0.8606 0.2595 0.038 Uiso 1 1 calc R U
H14B H 0.1265 0.7909 0.2736 0.038 Uiso 1 1 calc R U
H14C H 0.2415 0.7780 0.2368 0.038 Uiso 1 1 calc R U
C15 C 0.24619(16) 0.79754(12) 0.35571(12) 0.0210(4) Uani 1 1 d . .
H15 H 0.2424 0.7425 0.3657 0.025 Uiso 1 1 calc R U
C16 C 0.17531(17) 0.83260(13) 0.41789(12) 0.0269(5) Uani 1 1 d . .
H16A H 0.2118 0.8317 0.4683 0.040 Uiso 1 1 calc R U
H16B H 0.1092 0.8041 0.4217 0.040 Uiso 1 1 calc R U
H16C H 0.1594 0.8845 0.4036 0.040 Uiso 1 1 calc R U
C17 C 0.40975(19) 0.81536(14) 0.55901(13) 0.0334(5) Uani 1 1 d . .
H17A H 0.4218 0.8560 0.5217 0.050 Uiso 1 1 calc R U
H17B H 0.3869 0.8364 0.6090 0.050 Uiso 1 1 calc R U
H17C H 0.3548 0.7818 0.5389 0.050 Uiso 1 1 calc R U
C18 C 0.51135(17) 0.77193(12) 0.57053(11) 0.0226(4) Uani 1 1 d . .
H18 H 0.4976 0.7309 0.6089 0.027 Uiso 1 1 calc R U
C19 C 0.59825(19) 0.82202(13) 0.60314(13) 0.0309(5) Uani 1 1 d . .
H19A H 0.6633 0.7928 0.6095 0.046 Uiso 1 1 calc R U
H19B H 0.5762 0.8419 0.6538 0.046 Uiso 1 1 calc R U
H19C H 0.6112 0.8635 0.5670 0.046 Uiso 1 1 calc R U
C20 C 0.59580(15) 0.67296(11) 0.49623(11) 0.0168(4) Uani 1 1 d . .
C21 C 0.62013(18) 0.63033(12) 0.57038(12) 0.0260(5) Uani 1 1 d . .
H21A H 0.6501 0.5814 0.5572 0.039 Uiso 1 1 calc R U
H21B H 0.5548 0.6234 0.6003 0.039 Uiso 1 1 calc R U
H21C H 0.6712 0.6587 0.6017 0.039 Uiso 1 1 calc R U
C22 C 0.59738(17) 0.51148(11) 0.41906(13) 0.0238(4) Uani 1 1 d . .
H22A H 0.5873 0.5043 0.4752 0.036 Uiso 1 1 calc R U
H22B H 0.6287 0.4662 0.3965 0.036 Uiso 1 1 calc R U
H22C H 0.5288 0.5213 0.3943 0.036 Uiso 1 1 calc R U
C23 C 0.67057(16) 0.57740(12) 0.40536(12) 0.0235(4) Uani 1 1 d . .
H23 H 0.6808 0.5791 0.3476 0.028 Uiso 1 1 calc R U
C24 C 0.78096(17) 0.56395(13) 0.43868(15) 0.0316(5) Uani 1 1 d . .
H24A H 0.8232 0.6096 0.4335 0.047 Uiso 1 1 calc R U
H24B H 0.8152 0.5232 0.4100 0.047 Uiso 1 1 calc R U
H24C H 0.7753 0.5504 0.4939 0.047 Uiso 1 1 calc R U
C25 C 0.36345(15) 0.62563(10) 0.31340(11) 0.0156(4) Uani 1 1 d . .
C26 C 0.26901(16) 0.61459(12) 0.27123(12) 0.0216(4) Uani 1 1 d . .
H26 H 0.2695 0.6203 0.2162 0.026 Uiso 1 1 calc R U
C27 C 0.17580(16) 0.59558(12) 0.30818(12) 0.0223(4) Uani 1 1 d . .
H27 H 0.1140 0.5879 0.2777 0.027 Uiso 1 1 calc R U
C28 C 0.16960(15) 0.58729(11) 0.38888(11) 0.0189(4) Uani 1 1 d . .
C29 C 0.06714(16) 0.56355(13) 0.42648(13) 0.0261(5) Uani 1 1 d . .
H29A H 0.0768 0.5604 0.4831 0.039 Uiso 1 1 calc R U
H29B H 0.0461 0.5145 0.4062 0.039 Uiso 1 1 calc R U
H29C H 0.0119 0.6003 0.4146 0.039 Uiso 1 1 calc R U
C30 C 0.26072(15) 0.60134(11) 0.43128(11) 0.0180(4) Uani 1 1 d . .
H30 H 0.2583 0.5988 0.4866 0.022 Uiso 1 1 calc R U
C31 C 0.35576(15) 0.61915(10) 0.39476(11) 0.0166(4) Uani 1 1 d . .
H31 H 0.4171 0.6271 0.4257 0.020 Uiso 1 1 calc R U
C32 C 0.48985(19) 0.49101(12) 0.21845(13) 0.0291(5) Uani 1 1 d . .
H32A H 0.5394 0.4770 0.2599 0.044 Uiso 1 1 calc R U
H32B H 0.5066 0.4628 0.1710 0.044 Uiso 1 1 calc R U
H32C H 0.4174 0.4795 0.2349 0.044 Uiso 1 1 calc R U
C33 C 0.42460(17) 0.60896(13) 0.10540(11) 0.0253(5) Uani 1 1 d . .
H33A H 0.3607 0.5779 0.1061 0.038 Uiso 1 1 calc R U
H33B H 0.4686 0.5951 0.0606 0.038 Uiso 1 1 calc R U
H33C H 0.4045 0.6618 0.1012 0.038 Uiso 1 1 calc R U
C34 C 0.64451(17) 0.61512(12) 0.17985(12) 0.0250(5) Uani 1 1 d . .
H34A H 0.6578 0.6683 0.1896 0.037 Uiso 1 1 calc R U
H34B H 0.6619 0.6033 0.1256 0.037 Uiso 1 1 calc R U
H34C H 0.6886 0.5849 0.2147 0.037 Uiso 1 1 calc R U
N1 N 0.71583(13) 0.78565(9) 0.31207(9) 0.0182(3) Uani 1 1 d . .
N2 N 0.59169(13) 0.80441(9) 0.22016(9) 0.0171(3) Uani 1 1 d . .
N3 N 0.50355(13) 0.88952(9) 0.37178(9) 0.0184(3) Uani 1 1 d . .
N4 N 0.36004(13) 0.81596(9) 0.36042(9) 0.0167(3) Uani 1 1 d . .
N5 N 0.54342(13) 0.73790(9) 0.49646(9) 0.0184(4) Uani 1 1 d . .
N6 N 0.62263(13) 0.64987(9) 0.42530(9) 0.0172(3) Uani 1 1 d . .
N7 N 0.45990(12) 0.64582(9) 0.27771(9) 0.0153(3) Uani 1 1 d . .
Si1 Si 0.50160(4) 0.59387(3) 0.19825(3) 0.01743(11) Uani 1 1 d . .
Th1 Th 0.53213(2) 0.74971(2) 0.34847(2) 0.01064(2) Uani 1 1 d . .

loop_
_atom_site_aniso_label
_atom_site_aniso_U_11
_atom_site_aniso_U_22
_atom_site_aniso_U_33
_atom_site_aniso_U_23
_atom_site_aniso_U_13
_atom_site_aniso_U_12
C1 0.0188(11) 0.0306(11) 0.0273(11) -0.0002(9) -0.0077(9) -0.0009(9)
C2 0.0150(10) 0.0237(11) 0.0267(11) 0.0028(9) 0.0000(8) -0.0067(8)
C3 0.0228(12) 0.0414(13) 0.0299(12) 0.0036(10) 0.0019(10) 0.0050(10)
C4 0.0222(11) 0.0141(9) 0.0195(9) -0.0008(8) 0.0039(8) -0.0020(8)
C5 0.0235(12) 0.0324(12) 0.0273(11) 0.0092(9) 0.0039(9) -0.0071(9)
C6 0.0307(12) 0.0305(12) 0.0182(10) 0.0027(9) 0.0017(9) -0.0041(10)
C7 0.0253(11) 0.0227(10) 0.0170(9) 0.0074(8) -0.0014(8) -0.0023(9)
C8 0.0272(12) 0.0373(13) 0.0219(11) 0.0081(9) -0.0039(9) 0.0036(10)
C9 0.0422(15) 0.0268(12) 0.0329(12) 0.0020(10) -0.0092(11) -0.0156(11)
C10 0.0268(12) 0.0152(10) 0.0277(11) -0.0022(8) 0.0027(9) -0.0033(8)
C11 0.0284(12) 0.0188(10) 0.0340(12) 0.0058(9) 0.0017(10) -0.0035(9)
C12 0.0234(11) 0.0170(10) 0.0151(9) 0.0009(7) 0.0005(8) 0.0033(8)
C13 0.0257(12) 0.0173(10) 0.0358(12) 0.0016(9) 0.0043(10) 0.0040(9)
C14 0.0206(11) 0.0303(12) 0.0258(11) 0.0011(9) -0.0027(9) 0.0017(9)
C15 0.0153(10) 0.0224(10) 0.0253(10) 0.0014(8) -0.0002(8) 0.0014(8)
C16 0.0189(11) 0.0361(13) 0.0258(11) 0.0052(9) 0.0024(9) 0.0019(9)
C17 0.0335(13) 0.0448(14) 0.0217(11) -0.0061(10) -0.0002(10) 0.0138(11)
C18 0.0253(12) 0.0267(11) 0.0158(9) -0.0009(8) -0.0003(8) -0.0004(9)
C19 0.0378(14) 0.0308(12) 0.0241(11) -0.0066(9) -0.0029(10) -0.0065(10)
C20 0.0115(9) 0.0199(10) 0.0189(9) 0.0033(8) -0.0043(8) -0.0043(8)
C21 0.0307(12) 0.0262(11) 0.0210(10) 0.0048(9) -0.0029(9) 0.0010(9)
C22 0.0213(11) 0.0200(10) 0.0301(11) -0.0031(9) -0.0026(9) 0.0058(9)
C23 0.0194(11) 0.0245(11) 0.0265(11) 0.0004(9) 0.0015(9) 0.0064(9)
C24 0.0201(12) 0.0251(12) 0.0496(14) 0.0097(10) 0.0018(10) 0.0026(9)
C25 0.0158(10) 0.0129(9) 0.0182(9) 0.0006(7) 0.0001(8) -0.0008(7)
C26 0.0202(11) 0.0261(11) 0.0184(10) -0.0008(8) -0.0020(8) -0.0040(9)
C27 0.0162(10) 0.0258(11) 0.0249(10) -0.0025(9) -0.0047(8) -0.0029(9)
C28 0.0157(10) 0.0170(10) 0.0240(10) 0.0011(8) 0.0027(8) -0.0009(8)
C29 0.0189(11) 0.0293(12) 0.0302(11) 0.0015(9) 0.0028(9) -0.0045(9)
C30 0.0189(10) 0.0176(10) 0.0174(9) 0.0027(8) 0.0005(8) 0.0020(8)
C31 0.0144(10) 0.0145(9) 0.0208(10) 0.0013(7) -0.0049(8) -0.0007(7)
C32 0.0363(13) 0.0190(11) 0.0320(12) -0.0033(9) -0.0030(10) 0.0003(9)
C33 0.0258(12) 0.0330(12) 0.0172(10) -0.0017(9) -0.0009(9) -0.0025(9)
C34 0.0225(11) 0.0290(12) 0.0234(10) -0.0022(9) 0.0027(9) 0.0027(9)
N1 0.0152(9) 0.0204(9) 0.0191(8) 0.0015(7) -0.0003(7) -0.0038(7)
N2 0.0181(9) 0.0180(8) 0.0153(8) 0.0022(6) 0.0002(7) -0.0021(7)
N3 0.0202(9) 0.0144(8) 0.0204(8) 0.0005(6) -0.0002(7) -0.0012(7)
N4 0.0155(8) 0.0165(8) 0.0182(8) 0.0009(6) -0.0001(7) 0.0006(6)
N5 0.0166(9) 0.0250(9) 0.0136(8) -0.0022(7) -0.0021(6) 0.0015(7)
N6 0.0138(8) 0.0180(8) 0.0199(8) 0.0006(7) -0.0012(7) 0.0019(7)
N7 0.0134(8) 0.0165(8) 0.0159(8) 0.0011(6) 0.0000(6) -0.0014(6)
Si1 0.0182(3) 0.0176(3) 0.0165(2) -0.0010(2) -0.0006(2) -0.0006(2)
Th1 0.01057(4) 0.01040(3) 0.01095(3) 0.00080(3) -0.00041(2) -0.00074(3)

loop_
_atom_type_symbol
_atom_type_description
_atom_type_scat_dispersion_real
_atom_type_scat_dispersion_imag
_atom_type_scat_source
C C 0.0033 0.0016 'International Tables Vol C Tables 4.2.6.8 and 6.1.1.4'
H H 0.0000 0.0000 'International Tables Vol C Tables 4.2.6.8 and 6.1.1.4'
N N 0.0061 0.0033 'International Tables Vol C Tables 4.2.6.8 and 6.1.1.4'
Si Si 0.0817 0.0704 'International Tables Vol C Tables 4.2.6.8 and 6.1.1.4'
Th Th -7.2400 8.8979 'International Tables Vol C Tables 4.2.6.8 and 6.1.1.4'

loop_
_geom_angle_atom_site_label_1
_geom_angle_atom_site_label_2
_geom_angle_atom_site_label_3
_geom_angle
C2 C1 H1A 109.5
C2 C1 H1B 109.5
H1A C1 H1B 109.5
C2 C1 H1C 109.5
H1A C1 H1C 109.5
H1B C1 H1C 109.5
N1 C2 C1 109.86(16)
N1 C2 C3 110.84(17)
C1 C2 C3 110.51(18)
N1 C2 H2 108.5
C1 C2 H2 108.5
C3 C2 H2 108.5
C2 C3 H3A 109.5
C2 C3 H3B 109.5
H3A C3 H3B 109.5
C2 C3 H3C 109.5
H3A C3 H3C 109.5
H3B C3 H3C 109.5
N2 C4 N1 115.05(17)
N2 C4 C5 122.90(18)
N1 C4 C5 122.03(18)
N2 C4 Th1 58.37(10)
N1 C4 Th1 56.92(10)
C5 C4 Th1 174.26(14)
C4 C5 H5A 109.5
C4 C5 H5B 109.5
H5A C5 H5B 109.5
C4 C5 H5C 109.5
H5A C5 H5C 109.5
H5B C5 H5C 109.5
C7 C6 H6A 109.5
C7 C6 H6B 109.5
H6A C6 H6B 109.5
C7 C6 H6C 109.5
H6A C6 H6C 109.5
H6B C6 H6C 109.5
N2 C7 C8 108.57(16)
N2 C7 C6 111.91(17)
C8 C7 C6 110.20(18)
N2 C7 H7 108.7
C8 C7 H7 108.7
C6 C7 H7 108.7
C7 C8 H8A 109.5
C7 C8 H8B 109.5
H8A C8 H8B 109.5
C7 C8 H8C 109.5
H8A C8 H8C 109.5
H8B C8 H8C 109.5
C10 C9 H9A 109.5
C10 C9 H9B 109.5
H9A C9 H9B 109.5
C10 C9 H9C 109.5
H9A C9 H9C 109.5
H9B C9 H9C 109.5
N3 C10 C9 109.90(17)
N3 C10 C11 112.14(17)
C9 C10 C11 109.41(18)
N3 C10 H10 108.4
C9 C10 H10 108.4
C11 C10 H10 108.4
C10 C11 H11A 109.5
C10 C11 H11B 109.5
H11A C11 H11B 109.5
C10 C11 H11C 109.5
H11A C11 H11C 109.5
H11B C11 H11C 109.5
N3 C12 N4 114.79(17)
N3 C12 C13 122.06(18)
N4 C12 C13 123.14(18)
N3 C12 Th1 59.31(10)
N4 C12 Th1 56.26(10)
C13 C12 Th1 172.44(14)
C12 C13 H13A 109.5
C12 C13 H13B 109.5
H13A C13 H13B 109.5
C12 C13 H13C 109.5
H13A C13 H13C 109.5
H13B C13 H13C 109.5
C15 C14 H14A 109.5
C15 C14 H14B 109.5
H14A C14 H14B 109.5
C15 C14 H14C 109.5
H14A C14 H14C 109.5
H14B C14 H14C 109.5
N4 C15 C14 113.13(16)
N4 C15 C16 116.20(17)
C14 C15 C16 111.69(17)
N4 C15 H15 104.8
C14 C15 H15 104.8
C16 C15 H15 104.8
C15 C16 H16A 109.5
C15 C16 H16B 109.5
H16A C16 H16B 109.5
C15 C16 H16C 109.5
H16A C16 H16C 109.5
H16B C16 H16C 109.5
C18 C17 H17A 109.5
C18 C17 H17B 109.5
H17A C17 H17B 109.5
C18 C17 H17C 109.5
H17A C17 H17C 109.5
H17B C17 H17C 109.5
N5 C18 C17 109.55(17)
N5 C18 C19 111.25(17)
C17 C18 C19 110.97(19)
N5 C18 H18 108.3
C17 C18 H18 108.3
C19 C18 H18 108.3
C18 C19 H19A 109.5
C18 C19 H19B 109.5
H19A C19 H19B 109.5
C18 C19 H19C 109.5
H19A C19 H19C 109.5
H19B C19 H19C 109.5
N6 C20 N5 113.53(17)
N6 C20 C21 124.13(18)
N5 C20 C21 122.34(18)
N6 C20 Th1 55.63(10)
N5 C20 Th1 58.08(10)
C21 C20 Th1 175.42(14)
C20 C21 H21A 109.5
C20 C21 H21B 109.5
H21A C21 H21B 109.5
C20 C21 H21C 109.5
H21A C21 H21C 109.5
H21B C21 H21C 109.5
C23 C22 H22A 109.5
C23 C22 H22B 109.5
H22A C22 H22B 109.5
C23 C22 H22C 109.5
H22A C22 H22C 109.5
H22B C22 H22C 109.5
N6 C23 C22 113.39(17)
N6 C23 C24 115.35(18)
C22 C23 C24 112.15(17)
N6 C23 H23 104.9
C22 C23 H23 104.9
C24 C23 H23 104.9
C23 C24 H24A 109.5
C23 C24 H24B 109.5
H24A C24 H24B 109.5
C23 C24 H24C 109.5
H24A C24 H24C 109.5
H24B C24 H24C 109.5
C31 C25 C26 116.09(17)
C31 C25 N7 120.85(17)
C26 C25 N7 122.99(17)
C27 C26 C25 121.43(19)
C27 C26 H26 119.3
C25 C26 H26 119.3
C26 C27 C28 122.04(19)
C26 C27 H27 119.0
C28 C27 H27 119.0
C30 C28 C27 117.07(18)
C30 C28 C29 122.71(18)
C27 C28 C29 120.22(18)
C28 C29 H29A 109.5
C28 C29 H29B 109.5
H29A C29 H29B 109.5
C28 C29 H29C 109.5
H29A C29 H29C 109.5
H29B C29 H29C 109.5
C28 C30 C31 121.51(18)
C28 C30 H30 119.2
C31 C30 H30 119.2
C30 C31 C25 121.78(18)
C30 C31 H31 119.1
C25 C31 H31 119.1
Si1 C32 H32A 109.5
Si1 C32 H32B 109.5
H32A C32 H32B 109.5
Si1 C32 H32C 109.5
H32A C32 H32C 109.5
H32B C32 H32C 109.5
Si1 C33 H33A 109.5
Si1 C33 H33B 109.5
H33A C33 H33B 109.5
Si1 C33 H33C 109.5
H33A C33 H33C 109.5
H33B C33 H33C 109.5
Si1 C34 H34A 109.5
Si1 C34 H34B 109.5
H34A C34 H34B 109.5
Si1 C34 H34C 109.5
H34A C34 H34C 109.5
H34B C34 H34C 109.5
C4 N1 C2 120.90(16)
C4 N1 Th1 96.27(12)
C2 N1 Th1 142.83(12)
C4 N2 C7 121.80(16)
C4 N2 Th1 95.06(11)
C7 N2 Th1 142.25(13)
C12 N3 C10 119.85(17)
C12 N3 Th1 94.12(12)
C10 N3 Th1 143.90(13)
C12 N4 C15 124.57(17)
C12 N4 Th1 97.11(12)
C15 N4 Th1 137.84(12)
C20 N5 C18 120.01(16)
C20 N5 Th1 95.53(11)
C18 N5 Th1 144.36(13)
C20 N6 C23 126.29(17)
C20 N6 Th1 98.30(12)
C23 N6 Th1 134.10(12)
C25 N7 Si1 117.88(13)
C25 N7 Th1 107.87(11)
Si1 N7 Th1 134.23(8)
N7 Si1 C34 108.54(9)
N7 Si1 C32 110.84(9)
C34 Si1 C32 107.83(10)
N7 Si1 C33 115.54(9)
C34 Si1 C33 109.02(10)
C32 Si1 C33 104.78(10)
N7 Th1 N4 94.47(5)
N7 Th1 N1 115.31(5)
N4 Th1 N1 135.58(5)
N7 Th1 N6 83.55(5)
N4 Th1 N6 134.27(5)
N1 Th1 N6 83.67(5)
N7 Th1 N2 88.40(5)
N4 Th1 N2 98.56(5)
N1 Th1 N2 53.30(5)
N6 Th1 N2 126.93(5)
N7 Th1 N5 117.42(5)
N4 Th1 N5 90.33(5)
N1 Th1 N5 102.67(5)
N6 Th1 N5 52.41(5)
N2 Th1 N5 152.05(5)
N7 Th1 N3 141.46(5)
N4 Th1 N3 52.95(5)
N1 Th1 N3 85.35(5)
N6 Th1 N3 132.94(5)
N2 Th1 N3 78.46(5)
N5 Th1 N3 86.16(5)
N7 Th1 C4 104.11(5)
N4 Th1 C4 117.75(5)
N1 Th1 C4 26.81(5)
N6 Th1 C4 106.86(5)
N2 Th1 C4 26.57(5)
N5 Th1 C4 127.69(5)
N3 Th1 C4 79.47(5)
N7 Th1 C12 117.55(5)
N4 Th1 C12 26.63(5)
N1 Th1 C12 109.86(6)
N6 Th1 C12 143.05(5)
N2 Th1 C12 85.90(5)
N5 Th1 C12 90.70(5)
N3 Th1 C12 26.57(5)
C4 Th1 C12 97.27(5)
N7 Th1 C20 100.12(5)
N4 Th1 C20 112.56(5)
N1 Th1 C20 94.62(5)
N6 Th1 C20 26.07(5)
N2 Th1 C20 146.75(5)
N5 Th1 C20 26.40(5)
N3 Th1 C20 110.71(5)
C4 Th1 C20 121.25(5)
C12 Th1 C20 116.98(5)

loop_
_geom_bond_atom_site_label_1
_geom_bond_atom_site_label_2
_geom_bond_distance
C1 C2 1.524(3)
C1 H1A 0.9800
C1 H1B 0.9800
C1 H1C 0.9800
C2 N1 1.466(3)
C2 C3 1.532(3)
C2 H2 1.0000
C3 H3A 0.9800
C3 H3B 0.9800
C3 H3C 0.9800
C4 N2 1.326(3)
C4 N1 1.340(3)
C4 C5 1.513(3)
C4 Th1 2.9525(19)
C5 H5A 0.9800
C5 H5B 0.9800
C5 H5C 0.9800
C6 C7 1.529(3)
C6 H6A 0.9800
C6 H6B 0.9800
C6 H6C 0.9800
C7 N2 1.470(2)
C7 C8 1.520(3)
C7 H7 1.0000
C8 H8A 0.9800
C8 H8B 0.9800
C8 H8C 0.9800
C9 C10 1.517(3)
C9 H9A 0.9800
C9 H9B 0.9800
C9 H9C 0.9800
C10 N3 1.470(2)
C10 C11 1.531(3)
C10 H10 1.0000
C11 H11A 0.9800
C11 H11B 0.9800
C11 H11C 0.9800
C12 N3 1.330(3)
C12 N4 1.339(3)
C12 C13 1.516(3)
C12 Th1 2.9650(19)
C13 H13A 0.9800
C13 H13B 0.9800
C13 H13C 0.9800
C14 C15 1.525(3)
C14 H14A 0.9800
C14 H14B 0.9800
C14 H14C 0.9800
C15 N4 1.478(3)
C15 C16 1.528(3)
C15 H15 1.0000
C16 H16A 0.9800
C16 H16B 0.9800
C16 H16C 0.9800
C17 C18 1.513(3)
C17 H17A 0.9800
C17 H17B 0.9800
C17 H17C 0.9800
C18 N5 1.466(2)
C18 C19 1.523(3)
C18 H18 1.0000
C19 H19A 0.9800
C19 H19B 0.9800
C19 H19C 0.9800
C20 N6 1.329(2)
C20 N5 1.336(3)
C20 C21 1.514(3)
C20 Th1 2.9920(19)
C21 H21A 0.9800
C21 H21B 0.9800
C21 H21C 0.9800
C22 C23 1.516(3)
C22 H22A 0.9800
C22 H22B 0.9800
C22 H22C 0.9800
C23 N6 1.470(3)
C23 C24 1.526(3)
C23 H23 1.0000
C24 H24A 0.9800
C24 H24B 0.9800
C24 H24C 0.9800
C25 C31 1.404(3)
C25 C26 1.409(3)
C25 N7 1.411(2)
C26 C27 1.380(3)
C26 H26 0.9500
C27 C28 1.394(3)
C27 H27 0.9500
C28 C30 1.385(3)
C28 C29 1.508(3)
C29 H29A 0.9800
C29 H29B 0.9800
C29 H29C 0.9800
C30 C31 1.392(3)
C30 H30 0.9500
C31 H31 0.9500
C32 Si1 1.877(2)
C32 H32A 0.9800
C32 H32B 0.9800
C32 H32C 0.9800
C33 Si1 1.885(2)
C33 H33A 0.9800
C33 H33B 0.9800
C33 H33C 0.9800
C34 Si1 1.872(2)
C34 H34A 0.9800
C34 H34B 0.9800
C34 H34C 0.9800
N1 Th1 2.4887(16)
N2 Th1 2.5237(15)
N3 Th1 2.5564(16)
N4 Th1 2.4848(16)
N5 Th1 2.5513(16)
N6 Th1 2.4957(16)
N7 Si1 1.7316(16)
N7 Th1 2.3988(16)
